data_7034130
loop_
_publ_author_name
'Sobieray, Miriam'
'Gode, Jens'
'Seidel, Christiane'
'Po\&s, Marieke'
'Feldmann, Claus'
'Ruschewitz, Uwe'

_publ_section_title
;
 Bright luminescence in lanthanide coordination polymers with
 tetrafluoroterephthalate as a bridging ligand.
;
_journal_issue 13
_journal_name_full 'Dalton transactions (Cambridge, England : 2003)'
_journal_page_first 6249
_journal_page_last 6259
_journal_paper_doi 10.1039/c4dt03733b
_journal_volume 44
_journal_year 2015
_chemical_formula_sum 'C17 H21 F4 Ho N4 O10'
_chemical_formula_weight 682.31
_chemical_name_systematic
;
 ?
;
_space_group_IT_number 15
_symmetry_cell_setting monoclinic
_symmetry_space_group_name_Hall '-C 2yc'
_symmetry_space_group_name_H-M 'C 1 2/c 1'
_atom_sites_solution_hydrogens geom
_atom_sites_solution_primary direct
_atom_sites_solution_secondary difmap
_audit_creation_method SHELXL-97
_audit_update_record
;
2013-08-28 deposited with the CCDC.
2015-02-20 downloaded from the CCDC.
;
_cell_angle_alpha 90.00
_cell_angle_beta 111.38(2)
_cell_angle_gamma 90.00
_cell_formula_units_Z 8
_cell_length_a 22.047(4)
_cell_length_b 11.3219(15)
_cell_length_c 20.515(6)
_cell_measurement_temperature 293(2)
_cell_volume 4768.4(19)
_computing_structure_refinement 'SHELXL-97 (Sheldrick, 2008)'
_diffrn_ambient_temperature 293(2)
_diffrn_measured_fraction_theta_full 0.697
_diffrn_measured_fraction_theta_max 0.697
_diffrn_radiation_monochromator graphite
_diffrn_radiation_source 'fine-focus sealed tube'
_diffrn_radiation_type MoK\a
_diffrn_radiation_wavelength 0.71073
_diffrn_reflns_av_R_equivalents 0.1020
_diffrn_reflns_av_sigmaI/netI 0.1077
_diffrn_reflns_limit_h_max 29
_diffrn_reflns_limit_h_min -28
_diffrn_reflns_limit_k_max 14
_diffrn_reflns_limit_k_min -14
_diffrn_reflns_limit_l_max 27
_diffrn_reflns_limit_l_min -27
_diffrn_reflns_number 10838
_diffrn_reflns_theta_full 28.16
_diffrn_reflns_theta_max 28.16
_diffrn_reflns_theta_min 2.69
_exptl_absorpt_coefficient_mu 3.409
_exptl_absorpt_correction_T_max 0.2815
_exptl_absorpt_correction_T_min 0.0884
_exptl_absorpt_correction_type numerical
_exptl_absorpt_process_details 'X-Red, X-Shape'
_exptl_crystal_colour pink
_exptl_crystal_density_diffrn 1.901
_exptl_crystal_density_method 'not measured'
_exptl_crystal_description block
_exptl_crystal_F_000 2671
_exptl_crystal_size_max 0.30
_exptl_crystal_size_mid 0.25
_exptl_crystal_size_min 0.20
_refine_diff_density_max 3.954
_refine_diff_density_min -3.225
_refine_diff_density_rms 0.267
_refine_ls_extinction_method none
_refine_ls_goodness_of_fit_ref 0.915
_refine_ls_hydrogen_treatment riding
_refine_ls_matrix_type full
_refine_ls_number_parameters 335
_refine_ls_number_reflns 4073
_refine_ls_number_restraints 0
_refine_ls_restrained_S_all 0.915
_refine_ls_R_factor_all 0.1003
_refine_ls_R_factor_gt 0.0698
_refine_ls_shift/su_max 0.009
_refine_ls_shift/su_mean 0.000
_refine_ls_structure_factor_coef Fsqd
_refine_ls_weighting_details 'calc w=1/[\s^2^(Fo^2^)+(0.1206P)^2^+0.0000P] where P=(Fo^2^+2Fc^2^)/3'
_refine_ls_weighting_scheme calc
_refine_ls_wR_factor_gt 0.1689
_refine_ls_wR_factor_ref 0.1798
_reflns_number_gt 2616
_reflns_number_total 4073
_reflns_threshold_expression >2\s(I)
_cod_data_source_file c4dt03733b2.cif
_cod_data_source_block ms093
_cod_depositor_comments 'Adding full bibliography for 7034127--7034136.cif.'
_cod_original_cell_volume 4768.4(18)
_cod_original_sg_symbol_H-M 'C2 /c'
_cod_database_code 7034130

loop_
_symmetry_equiv_pos_as_xyz
'x, y, z'
'-x, y, -z+1/2'
'x+1/2, y+1/2, z'
'-x+1/2, y+1/2, -z+1/2'
'-x, -y, -z'
'x, -y, z-1/2'
'-x+1/2, -y+1/2, -z'
'x+1/2, -y+1/2, z-1/2'

loop_
_atom_site_label
_atom_site_type_symbol
_atom_site_fract_x
_atom_site_fract_y
_atom_site_fract_z
_atom_site_U_iso_or_equiv
_atom_site_adp_type
_atom_site_occupancy
_atom_site_symmetry_multiplicity
_atom_site_calc_flag
_atom_site_refinement_flags
Ho1 Ho 0.40318(2) 0.46188(4) 0.69753(2) 0.02057(18) Uani 1 1 d .
F3 F 0.4239(5) 0.0781(8) 0.8062(6) 0.053(3) Uani 1 1 d .
F4 F 0.4221(5) -0.1541(8) 0.8033(6) 0.056(3) Uani 1 1 d .
F9 F 0.4974(5) 0.6897(8) 0.5791(4) 0.052(2) Uani 1 1 d .
F10 F 0.5441(4) 0.2877(7) 0.5601(4) 0.046(2) Uani 1 1 d .
O1 O 0.4451(4) 0.2716(7) 0.7277(5) 0.0305(19) Uani 1 1 d .
O6 O 0.4452(4) -0.3472(7) 0.7239(5) 0.036(2) Uani 1 1 d .
O7A O 0.5019(4) 0.4640(8) 0.6800(4) 0.0279(18) Uani 1 1 d .
O7B O 0.6031(4) 0.4746(10) 0.6868(5) 0.040(2) Uani 1 1 d .
O11 O 0.3114(5) 0.5817(9) 0.6733(5) 0.038(2) Uani 1 1 d .
O14 O 0.3143(5) 0.3405(9) 0.6890(7) 0.047(3) Uani 1 1 d .
O17 O 0.3513(10) -0.085(2) 0.5951(12) 0.128(8) Uani 1 1 d .
O21 O 0.3788(6) 0.3495(10) 0.5885(6) 0.060(3) Uani 1 1 d .
O22 O 0.3557(6) 0.4231(13) 0.4854(5) 0.067(4) Uani 1 1 d .
O23 O 0.3732(6) 0.5355(10) 0.5760(6) 0.051(3) Uani 1 1 d .
N11 N 0.2273(5) 0.6976(11) 0.6097(7) 0.043(3) Uani 1 1 d .
N14 N 0.2550(6) 0.1773(12) 0.6830(7) 0.041(3) Uani 1 1 d .
N17 N 0.3718(8) 0.0538(16) 0.5261(10) 0.070(4) Uani 1 1 d .
N20 N 0.3679(5) 0.4360(11) 0.5478(5) 0.038(3) Uani 1 1 d .
C1 C 0.5000 0.2212(13) 0.7500 0.025(3) Uani 1 2 d S
C2 C 0.5000 0.0876(15) 0.7500 0.027(3) Uani 1 2 d S
C3 C 0.4612(6) 0.0218(10) 0.7772(7) 0.029(3) Uani 1 1 d .
C4 C 0.4606(6) -0.0989(11) 0.7767(7) 0.031(3) Uani 1 1 d .
C5 C 0.5000 -0.1649(15) 0.7500 0.027(3) Uani 1 2 d S
C6 C 0.5000 -0.2977(15) 0.7500 0.030(4) Uani 1 2 d S
C7 C 0.5452(5) 0.4762(12) 0.6529(5) 0.026(3) Uani 1 1 d .
C8 C 0.5209(5) 0.4888(12) 0.5731(6) 0.028(3) Uani 1 1 d .
C9 C 0.4982(6) 0.5944(12) 0.5410(6) 0.033(3) Uani 1 1 d .
C10 C 0.5228(6) 0.3934(12) 0.5309(6) 0.032(3) Uani 1 1 d .
C11 C 0.2880(6) 0.6654(13) 0.6321(7) 0.038(3) Uani 1 1 d .
H11 H 0.3161 0.7077 0.6162 0.07(3) Uiso 1 1 calc R
C12 C 0.1799(8) 0.6364(19) 0.6303(10) 0.065(5) Uani 1 1 d .
H12A H 0.1976 0.5622 0.6514 0.073(14) Uiso 1 1 calc R
H12B H 0.1414 0.6226 0.5899 0.073(14) Uiso 1 1 calc R
H12C H 0.1692 0.6836 0.6635 0.073(14) Uiso 1 1 calc R
C13 C 0.2028(8) 0.7935(16) 0.5591(10) 0.060(5) Uani 1 1 d .
H13A H 0.2381 0.8267 0.5483 0.073(14) Uiso 1 1 calc R
H13B H 0.1838 0.8535 0.5787 0.073(14) Uiso 1 1 calc R
H13C H 0.1704 0.7631 0.5171 0.073(14) Uiso 1 1 calc R
C14 C 0.3070(7) 0.2317(14) 0.6839(8) 0.040(3) Uani 1 1 d .
H14 H 0.3409 0.1865 0.6806 0.07(3) Uiso 1 1 calc R
C15 C 0.2487(8) 0.0503(14) 0.6784(9) 0.050(4) Uani 1 1 d .
H15A H 0.2908 0.0153 0.6882 0.073(14) Uiso 1 1 calc R
H15B H 0.2203 0.0284 0.6321 0.073(14) Uiso 1 1 calc R
H15C H 0.2309 0.0226 0.7119 0.073(14) Uiso 1 1 calc R
C16 C 0.1978(7) 0.2406(15) 0.6862(10) 0.055(4) Uani 1 1 d .
H16A H 0.2115 0.3138 0.7108 0.073(14) Uiso 1 1 calc R
H16B H 0.1768 0.1929 0.7104 0.073(14) Uiso 1 1 calc R
H16C H 0.1679 0.2562 0.6396 0.073(14) Uiso 1 1 calc R
C17 C 0.3873(12) -0.035(2) 0.5706(13) 0.086(7) Uani 1 1 d .
H17 H 0.4300 -0.0620 0.5850 0.07(3) Uiso 1 1 calc R
C18 C 0.4188(13) 0.110(2) 0.5033(17) 0.108(9) Uani 1 1 d .
H18A H 0.4279 0.1876 0.5231 0.073(14) Uiso 1 1 calc R
H18B H 0.4019 0.1153 0.4531 0.073(14) Uiso 1 1 calc R
H18C H 0.4582 0.0641 0.5184 0.073(14) Uiso 1 1 calc R
C19 C 0.3047(11) 0.096(2) 0.4980(14) 0.089(7) Uani 1 1 d .
H19A H 0.2828 0.0626 0.4524 0.073(14) Uiso 1 1 calc R
H19B H 0.3045 0.1806 0.4945 0.073(14) Uiso 1 1 calc R
H19C H 0.2827 0.0728 0.5286 0.073(14) Uiso 1 1 calc R

loop_
_atom_site_aniso_label
_atom_site_aniso_U_11
_atom_site_aniso_U_22
_atom_site_aniso_U_33
_atom_site_aniso_U_23
_atom_site_aniso_U_13
_atom_site_aniso_U_12
Ho1 0.0216(3) 0.0233(3) 0.0174(2) 0.0009(2) 0.00788(17) 0.0006(2)
F3 0.069(6) 0.033(4) 0.085(7) 0.003(4) 0.062(6) 0.010(4)
F4 0.065(6) 0.040(5) 0.087(7) 0.011(5) 0.058(6) -0.005(5)
F9 0.089(7) 0.045(5) 0.028(4) -0.006(4) 0.028(4) 0.004(5)
F10 0.060(5) 0.045(5) 0.030(4) 0.008(3) 0.014(4) 0.011(4)
O1 0.019(4) 0.028(4) 0.042(5) -0.002(4) 0.008(4) -0.007(3)
O6 0.028(4) 0.028(5) 0.049(6) -0.003(4) 0.011(4) 0.003(4)
O7A 0.033(4) 0.035(5) 0.021(4) 0.004(4) 0.016(3) -0.001(4)
O7B 0.024(4) 0.068(7) 0.029(4) 0.002(4) 0.012(3) 0.000(5)
O11 0.033(5) 0.044(6) 0.039(5) 0.006(4) 0.015(4) 0.006(4)
O14 0.043(6) 0.035(5) 0.068(7) -0.004(5) 0.027(5) -0.004(5)
O17 0.104(13) 0.156(19) 0.131(18) 0.054(15) 0.052(13) -0.004(14)
O21 0.082(8) 0.055(7) 0.034(6) 0.001(5) 0.010(5) -0.025(6)
O22 0.076(8) 0.098(10) 0.024(5) 0.000(6) 0.015(5) 0.004(7)
O23 0.060(6) 0.052(6) 0.041(6) 0.005(5) 0.018(5) 0.019(6)
N11 0.032(6) 0.047(7) 0.050(7) 0.006(6) 0.016(5) 0.011(5)
N14 0.034(6) 0.046(7) 0.044(7) 0.002(6) 0.014(5) -0.001(6)
N17 0.059(9) 0.079(12) 0.072(11) 0.001(9) 0.024(8) -0.020(9)
N20 0.038(6) 0.065(8) 0.011(4) -0.001(5) 0.011(4) -0.003(6)
C1 0.031(8) 0.011(7) 0.036(9) 0.000 0.014(7) 0.000
C2 0.024(8) 0.022(8) 0.030(8) 0.000 0.003(6) 0.000
C3 0.023(5) 0.025(6) 0.045(7) 0.001(5) 0.021(5) 0.004(5)
C4 0.032(6) 0.030(7) 0.041(7) 0.000(6) 0.024(5) 0.000(6)
C5 0.032(8) 0.024(8) 0.028(8) 0.000 0.014(7) 0.000
C6 0.024(8) 0.022(8) 0.044(10) 0.000 0.013(8) 0.000
C7 0.024(5) 0.042(7) 0.009(5) 0.009(5) 0.003(4) -0.005(5)
C8 0.023(5) 0.046(7) 0.019(5) 0.005(5) 0.012(4) 0.004(5)
C9 0.039(6) 0.046(7) 0.013(5) 0.003(5) 0.009(5) 0.008(6)
C10 0.034(6) 0.040(7) 0.021(6) 0.008(5) 0.011(5) 0.004(6)
C11 0.027(6) 0.044(8) 0.045(8) 0.004(7) 0.016(6) 0.005(6)
C12 0.045(8) 0.096(15) 0.060(11) 0.026(10) 0.027(8) 0.012(10)
C13 0.050(9) 0.057(10) 0.075(12) 0.025(9) 0.025(9) 0.010(8)
C14 0.030(7) 0.054(9) 0.041(8) 0.009(7) 0.018(6) 0.000(7)
C15 0.052(9) 0.044(9) 0.050(9) -0.002(7) 0.013(7) -0.008(8)
C16 0.034(7) 0.055(9) 0.093(13) 0.012(9) 0.043(8) -0.008(7)
C17 0.065(13) 0.106(19) 0.073(15) 0.003(14) 0.009(11) -0.011(14)
C18 0.101(19) 0.080(17) 0.14(3) -0.011(18) 0.042(19) -0.012(17)
C19 0.091(17) 0.081(16) 0.095(18) -0.012(14) 0.035(14) -0.007(15)

loop_
_atom_type_symbol
_atom_type_description
_atom_type_scat_dispersion_real
_atom_type_scat_dispersion_imag
_atom_type_scat_source
C C 0.0033 0.0016 'International Tables Vol C Tables 4.2.6.8 and 6.1.1.4'
F F 0.0171 0.0103 'International Tables Vol C Tables 4.2.6.8 and 6.1.1.4'
Ho Ho -0.2175 4.6783 'International Tables Vol C Tables 4.2.6.8 and 6.1.1.4'
N N 0.0061 0.0033 'International Tables Vol C Tables 4.2.6.8 and 6.1.1.4'
O O 0.0106 0.0060 'International Tables Vol C Tables 4.2.6.8 and 6.1.1.4'
H H 0.0000 0.0000 'International Tables Vol C Tables 4.2.6.8 and 6.1.1.4'

loop_
_geom_angle_atom_site_label_1
_geom_angle_atom_site_label_2
_geom_angle_atom_site_label_3
_geom_angle
_geom_angle_site_symmetry_1
_geom_angle_site_symmetry_3
O7A Ho1 O11 138.3(3) . .
O7A Ho1 O1 75.5(3) . .
O11 Ho1 O1 145.2(3) . .
O7A Ho1 O6 73.3(3) . 1_565
O11 Ho1 O6 75.6(3) . 1_565
O1 Ho1 O6 135.0(3) . 1_565
O7A Ho1 O14 142.7(3) . .
O11 Ho1 O14 71.9(4) . .
O1 Ho1 O14 73.7(3) . .
O6 Ho1 O14 144.0(3) 1_565 .
O7A Ho1 O7B 122.6(3) . 2_656
O11 Ho1 O7B 79.7(3) . 2_656
O1 Ho1 O7B 87.4(3) . 2_656
O6 Ho1 O7B 83.0(3) 1_565 2_656
O14 Ho1 O7B 76.4(4) . 2_656
O7A Ho1 O21 76.8(4) . .
O11 Ho1 O21 102.8(4) . .
O1 Ho1 O21 72.4(4) . .
O6 Ho1 O21 128.8(3) 1_565 .
O14 Ho1 O21 74.3(4) . .
O7B Ho1 O21 148.0(4) 2_656 .
O7A Ho1 O23 76.3(3) . .
O11 Ho1 O23 72.4(3) . .
O1 Ho1 O23 120.7(3) . .
O6 Ho1 O23 81.9(4) 1_565 .
O14 Ho1 O23 102.3(4) . .
O7B Ho1 O23 150.8(3) 2_656 .
O21 Ho1 O23 50.9(4) . .
O7A Ho1 O7A 71.5(3) . 2_656
O11 Ho1 O7A 121.8(3) . 2_656
O1 Ho1 O7A 69.8(3) . 2_656
O6 Ho1 O7A 70.0(3) 1_565 2_656
O14 Ho1 O7A 115.5(4) . 2_656
O7B Ho1 O7A 51.2(3) 2_656 2_656
O21 Ho1 O7A 135.3(4) . 2_656
O23 Ho1 O7A 142.0(3) . 2_656
O7A Ho1 C7 97.8(3) . 2_656
O11 Ho1 C7 99.8(3) . 2_656
O1 Ho1 C7 78.7(3) . 2_656
O6 Ho1 C7 74.4(4) 1_565 2_656
O14 Ho1 C7 96.2(4) . 2_656
O7B Ho1 C7 24.8(3) 2_656 2_656
O21 Ho1 C7 151.1(4) . 2_656
O23 Ho1 C7 156.2(4) . 2_656
O7A Ho1 C7 26.5(3) 2_656 2_656
O7A Ho1 N20 75.1(3) . .
O11 Ho1 N20 87.5(3) . .
O1 Ho1 N20 96.6(3) . .
O6 Ho1 N20 105.6(3) 1_565 .
O14 Ho1 N20 88.2(4) . .
O7B Ho1 N20 162.3(3) 2_656 .
O21 Ho1 N20 25.4(4) . .
O23 Ho1 N20 25.5(3) . .
O7A Ho1 N20 146.1(3) 2_656 .
C7 Ho1 N20 172.4(3) 2_656 .
C1 O1 Ho1 138.3(8) . .
C6 O6 Ho1 138.3(9) . 1_545
C7 O7A Ho1 163.2(8) . .
C7 O7A Ho1 87.5(6) . 2_656
Ho1 O7A Ho1 108.5(3) . 2_656
C7 O7B Ho1 98.0(7) . 2_656
C11 O11 Ho1 134.3(9) . .
C14 O14 Ho1 131.8(9) . .
N20 O21 Ho1 97.3(8) . .
N20 O23 Ho1 96.2(8) . .
C11 N11 C12 121.7(13) . .
C11 N11 C13 121.8(13) . .
C12 N11 C13 116.4(12) . .
C14 N14 C15 122.6(14) . .
C14 N14 C16 122.4(14) . .
C15 N14 C16 115.0(12) . .
C17 N17 C18 122(2) . .
C17 N17 C19 119.5(19) . .
C18 N17 C19 118(2) . .
O22 N20 O23 122.8(13) . .
O22 N20 O21 121.5(13) . .
O23 N20 O21 115.6(10) . .
O22 N20 Ho1 177.2(10) . .
O23 N20 Ho1 58.3(6) . .
O21 N20 Ho1 57.3(6) . .
O1 C1 O1 126.3(14) 2_656 .
O1 C1 C2 116.9(7) 2_656 .
O1 C1 C2 116.9(7) . .
C3 C2 C3 115.5(15) 2_656 .
C3 C2 C1 122.2(8) 2_656 .
C3 C2 C1 122.2(8) . .
F3 C3 C4 118.4(10) . .
F3 C3 C2 119.3(11) . .
C4 C3 C2 122.3(11) . .
F4 C4 C3 118.3(11) . .
F4 C4 C5 119.5(12) . .
C3 C4 C5 122.2(11) . .
C4 C5 C4 115.4(16) 2_656 .
C4 C5 C6 122.3(8) 2_656 .
C4 C5 C6 122.3(8) . .
O6 C6 O6 127.3(16) 2_656 .
O6 C6 C5 116.4(8) 2_656 .
O6 C6 C5 116.4(8) . .
O7B C7 O7A 123.2(10) . .
O7B C7 C8 120.0(10) . .
O7A C7 C8 116.7(10) . .
O7B C7 Ho1 57.3(6) . 2_656
O7A C7 Ho1 66.1(6) . 2_656
C8 C7 Ho1 176.6(8) . 2_656
C9 C8 C10 117.8(11) . .
C9 C8 C7 121.3(12) . .
C10 C8 C7 120.8(11) . .
F9 C9 C8 120.3(10) . .
F9 C9 C10 118.2(12) . 5_666
C8 C9 C10 121.5(12) . 5_666
F10 C10 C9 119.4(12) . 5_666
F10 C10 C8 119.9(10) . .
C9 C10 C8 120.7(12) 5_666 .
O11 C11 N11 124.8(13) . .
O11 C11 H11 117.6 . .
N11 C11 H11 117.6 . .
N11 C12 H12A 109.5 . .
N11 C12 H12B 109.5 . .
H12A C12 H12B 109.5 . .
N11 C12 H12C 109.5 . .
H12A C12 H12C 109.5 . .
H12B C12 H12C 109.5 . .
N11 C13 H13A 109.5 . .
N11 C13 H13B 109.5 . .
H13A C13 H13B 109.5 . .
N11 C13 H13C 109.5 . .
H13A C13 H13C 109.5 . .
H13B C13 H13C 109.5 . .
O14 C14 N14 124.1(14) . .
O14 C14 H14 117.9 . .
N14 C14 H14 117.9 . .
N14 C15 H15A 109.5 . .
N14 C15 H15B 109.5 . .
H15A C15 H15B 109.5 . .
N14 C15 H15C 109.5 . .
H15A C15 H15C 109.5 . .
H15B C15 H15C 109.5 . .
N14 C16 H16A 109.5 . .
N14 C16 H16B 109.5 . .
H16A C16 H16B 109.5 . .
N14 C16 H16C 109.5 . .
H16A C16 H16C 109.5 . .
H16B C16 H16C 109.5 . .
O17 C17 N17 127(2) . .
O17 C17 H17 116.6 . .
N17 C17 H17 116.6 . .
N17 C18 H18A 109.5 . .
N17 C18 H18B 109.5 . .
H18A C18 H18B 109.5 . .
N17 C18 H18C 109.5 . .
H18A C18 H18C 109.5 . .
H18B C18 H18C 109.5 . .
N17 C19 H19A 109.5 . .
N17 C19 H19B 109.5 . .
H19A C19 H19B 109.5 . .
N17 C19 H19C 109.5 . .
H19A C19 H19C 109.5 . .
H19B C19 H19C 109.5 . .

loop_
_geom_bond_atom_site_label_1
_geom_bond_atom_site_label_2
_geom_bond_distance
_geom_bond_site_symmetry_2
Ho1 O7A 2.331(8) .
Ho1 O11 2.334(10) .
Ho1 O1 2.336(8) .
Ho1 O6 2.337(9) 1_565
Ho1 O14 2.347(10) .
Ho1 O7B 2.432(9) 2_656
Ho1 O21 2.457(11) .
Ho1 O23 2.479(11) .
Ho1 O7A 2.619(9) 2_656
Ho1 C7 2.863(10) 2_656
Ho1 N20 2.896(10) .
Ho1 Ho1 4.0199(11) 2_656
F3 C3 1.339(13) .
F4 C4 1.323(14) .
F9 C9 1.336(15) .
F10 C10 1.345(15) .
O1 C1 1.264(10) .
O6 C6 1.260(11) .
O6 Ho1 2.337(9) 1_545
O7A C7 1.277(13) .
O7A Ho1 2.619(9) 2_656
O7B C7 1.211(14) .
O7B Ho1 2.432(9) 2_656
O11 C11 1.249(17) .
O14 C14 1.242(19) .
O17 C17 1.22(3) .
O21 N20 1.253(16) .
O22 N20 1.218(14) .
O23 N20 1.252(16) .
N11 C11 1.298(16) .
N11 C12 1.440(19) .
N11 C13 1.46(2) .
N14 C14 1.294(18) .
N14 C15 1.445(19) .
N14 C16 1.473(19) .
N17 C17 1.32(3) .
N17 C18 1.43(3) .
N17 C19 1.46(3) .
C1 O1 1.264(10) 2_656
C1 C2 1.51(2) .
C2 C3 1.396(14) 2_656
C2 C3 1.396(14) .
C3 C4 1.366(17) .
C4 C5 1.399(15) .
C5 C4 1.399(15) 2_656
C5 C6 1.50(2) .
C6 O6 1.260(11) 2_656
C7 C8 1.532(14) .
C7 Ho1 2.863(10) 2_656
C8 C9 1.368(18) .
C8 C10 1.394(18) .
C9 C10 1.383(16) 5_666
C10 C9 1.383(16) 5_666
C11 H11 0.9300 .
C12 H12A 0.9600 .
C12 H12B 0.9600 .
C12 H12C 0.9600 .
C13 H13A 0.9600 .
C13 H13B 0.9600 .
C13 H13C 0.9600 .
C14 H14 0.9300 .
C15 H15A 0.9600 .
C15 H15B 0.9600 .
C15 H15C 0.9600 .
C16 H16A 0.9600 .
C16 H16B 0.9600 .
C16 H16C 0.9600 .
C17 H17 0.9300 .
C18 H18A 0.9600 .
C18 H18B 0.9600 .
C18 H18C 0.9600 .
C19 H19A 0.9600 .
C19 H19B 0.9600 .
C19 H19C 0.9600 .

loop_
_geom_torsion_atom_site_label_1
_geom_torsion_atom_site_label_2
_geom_torsion_atom_site_label_3
_geom_torsion_atom_site_label_4
_geom_torsion
_geom_torsion_site_symmetry_1
_geom_torsion_site_symmetry_4
O7A Ho1 O1 C1 26.4(8) . .
O11 Ho1 O1 C1 -165.9(7) . .
O6 Ho1 O1 C1 -20.9(11) 1_565 .
O14 Ho1 O1 C1 -174.8(10) . .
O7B Ho1 O1 C1 -98.3(9) 2_656 .
O21 Ho1 O1 C1 106.9(9) . .
O23 Ho1 O1 C1 90.4(9) . .
O7A Ho1 O1 C1 -48.9(8) 2_656 .
C7 Ho1 O1 C1 -74.8(9) 2_656 .
N20 Ho1 O1 C1 99.1(9) . .
O11 Ho1 O7A C7 -42(3) . .
O1 Ho1 O7A C7 127(3) . .
O6 Ho1 O7A C7 -86(3) 1_565 .
O14 Ho1 O7A C7 92(3) . .
O7B Ho1 O7A C7 -156(3) 2_656 .
O21 Ho1 O7A C7 52(3) . .
O23 Ho1 O7A C7 0(3) . .
O7A Ho1 O7A C7 -160(3) 2_656 .
C7 Ho1 O7A C7 -157(3) 2_656 .
N20 Ho1 O7A C7 26(3) . .
O11 Ho1 O7A Ho1 118.5(5) . 2_656
O1 Ho1 O7A Ho1 -72.0(3) . 2_656
O6 Ho1 O7A Ho1 75.1(4) 1_565 2_656
O14 Ho1 O7A Ho1 -107.0(6) . 2_656
O7B Ho1 O7A Ho1 5.2(5) 2_656 2_656
O21 Ho1 O7A Ho1 -146.9(4) . 2_656
O23 Ho1 O7A Ho1 160.7(4) . 2_656
O7A Ho1 O7A Ho1 1.1(4) 2_656 2_656
C7 Ho1 O7A Ho1 4.1(4) 2_656 2_656
N20 Ho1 O7A Ho1 -173.1(4) . 2_656
O7A Ho1 O11 C11 17.9(16) . .
O1 Ho1 O11 C11 -144.1(12) . .
O6 Ho1 O11 C11 60.6(13) 1_565 .
O14 Ho1 O11 C11 -135.1(14) . .
O7B Ho1 O11 C11 146.0(14) 2_656 .
O21 Ho1 O11 C11 -66.6(14) . .
O23 Ho1 O11 C11 -25.3(13) . .
O7A Ho1 O11 C11 115.6(13) 2_656 .
C7 Ho1 O11 C11 131.5(14) 2_656 .
N20 Ho1 O11 C11 -46.2(13) . .
O7A Ho1 O14 C14 16.7(17) . .
O11 Ho1 O14 C14 166.7(15) . .
O1 Ho1 O14 C14 -18.6(13) . .
O6 Ho1 O14 C14 -166.7(12) 1_565 .
O7B Ho1 O14 C14 -109.9(14) 2_656 .
O21 Ho1 O14 C14 57.2(14) . .
O23 Ho1 O14 C14 100.1(14) . .
O7A Ho1 O14 C14 -76.0(14) 2_656 .
C7 Ho1 O14 C14 -94.9(14) 2_656 .
N20 Ho1 O14 C14 78.8(14) . .
O7A Ho1 O21 N20 -82.9(9) . .
O11 Ho1 O21 N20 54.2(9) . .
O1 Ho1 O21 N20 -161.6(9) . .
O6 Ho1 O21 N20 -27.5(11) 1_565 .
O14 Ho1 O21 N20 120.9(9) . .
O7B Ho1 O21 N20 145.2(8) 2_656 .
O23 Ho1 O21 N20 0.0(8) . .
O7A Ho1 O21 N20 -128.5(8) 2_656 .
C7 Ho1 O21 N20 -165.2(7) 2_656 .
O7A Ho1 O23 N20 84.0(8) . .
O11 Ho1 O23 N20 -124.0(9) . .
O1 Ho1 O23 N20 20.4(9) . .
O6 Ho1 O23 N20 158.6(8) 1_565 .
O14 Ho1 O23 N20 -57.8(8) . .
O7B Ho1 O23 N20 -141.7(8) 2_656 .
O21 Ho1 O23 N20 0.0(8) . .
O7A Ho1 O23 N20 116.6(8) 2_656 .
C7 Ho1 O23 N20 162.1(8) 2_656 .
Ho1 O23 N20 O22 -177.0(12) . .
Ho1 O23 N20 O21 0.1(13) . .
Ho1 O21 N20 O22 177.0(11) . .
Ho1 O21 N20 O23 -0.1(13) . .
O7A Ho1 N20 O23 -89.4(8) . .
O11 Ho1 N20 O23 52.3(8) . .
O1 Ho1 N20 O23 -162.5(8) . .
O6 Ho1 N20 O23 -22.0(9) 1_565 .
O14 Ho1 N20 O23 124.2(8) . .
O7B Ho1 N20 O23 95.4(13) 2_656 .
O21 Ho1 N20 O23 179.9(14) . .
O7A Ho1 N20 O23 -99.3(9) 2_656 .
O7A Ho1 N20 O21 90.6(9) . .
O11 Ho1 N20 O21 -127.7(9) . .
O1 Ho1 N20 O21 17.6(9) . .
O6 Ho1 N20 O21 158.1(9) 1_565 .
O14 Ho1 N20 O21 -55.7(9) . .
O7B Ho1 N20 O21 -84.5(15) 2_656 .
O23 Ho1 N20 O21 -179.9(14) . .
O7A Ho1 N20 O21 80.7(10) 2_656 .
Ho1 O1 C1 O1 10.0(6) . 2_656
Ho1 O1 C1 C2 -170.0(6) . .
O1 C1 C2 C3 -48.4(8) 2_656 2_656
O1 C1 C2 C3 131.6(8) . 2_656
O1 C1 C2 C3 131.6(8) 2_656 .
O1 C1 C2 C3 -48.4(8) . .
C3 C2 C3 F3 178.0(15) 2_656 .
C1 C2 C3 F3 -2.0(15) . .
C3 C2 C3 C4 -0.6(10) 2_656 .
C1 C2 C3 C4 179.4(10) . .
F3 C3 C4 F4 2(2) . .
C2 C3 C4 F4 -179.7(11) . .
F3 C3 C4 C5 -177.4(11) . .
C2 C3 C4 C5 1(2) . .
F4 C4 C5 C4 -179.6(15) . 2_656
C3 C4 C5 C4 -0.6(10) . 2_656
F4 C4 C5 C6 0.4(15) . .
C3 C4 C5 C6 179.4(10) . .
Ho1 O6 C6 O6 -4.8(6) 1_545 2_656
Ho1 O6 C6 C5 175.2(6) 1_545 .
C4 C5 C6 O6 51.7(8) 2_656 2_656
C4 C5 C6 O6 -128.3(8) . 2_656
C4 C5 C6 O6 -128.3(8) 2_656 .
C4 C5 C6 O6 51.7(8) . .
Ho1 O7B C7 O7A -4.7(15) 2_656 .
Ho1 O7B C7 C8 177.6(11) 2_656 .
Ho1 O7A C7 O7B 166(2) . .
Ho1 O7A C7 O7B 4.3(14) 2_656 .
Ho1 O7A C7 C8 -16(4) . .
Ho1 O7A C7 C8 -177.9(11) 2_656 .
Ho1 O7A C7 Ho1 162(3) . 2_656
O7B C7 C8 C9 -102.0(16) . .
O7A C7 C8 C9 80.2(16) . .
O7B C7 C8 C10 76.3(17) . .
O7A C7 C8 C10 -101.5(14) . .
C10 C8 C9 F9 -177.7(11) . .
C7 C8 C9 F9 0.6(18) . .
C10 C8 C9 C10 1(2) . 5_666
C7 C8 C9 C10 178.9(11) . 5_666
C9 C8 C10 F10 -179.4(11) . .
C7 C8 C10 F10 2.3(17) . .
C9 C8 C10 C9 -1(2) . 5_666
C7 C8 C10 C9 -178.9(11) . 5_666
Ho1 O11 C11 N11 157.1(11) . .
C12 N11 C11 O11 -1(2) . .
C13 N11 C11 O11 -177.4(15) . .
Ho1 O14 C14 N14 176.6(11) . .
C15 N14 C14 O14 -178.7(14) . .
C16 N14 C14 O14 2(2) . .
C18 N17 C17 O17 177(3) . .
C19 N17 C17 O17 -4(4) . .
